data_1575822
loop_
_publ_author_name
'Qin, Ye-Hui'
'Ma, Xiu-Fang'
'Hou, Xinlan'
'Huang, Xin-Da'
'Bao, Song-Song'
'Tian, Yuxi'
'Zhang, Yi-Quan'
'Zheng, Li-Min'

_publ_section_title
;
 Photoresponsive luminescent single-molecule magnets based on
 dysprosium-anthracene complexes: regulating the de-dimerization
 temperature of the photocycloaddition product by co-ligand.
;
_journal_issue 42
_journal_name_full 'Chemical science'
_journal_page_first 19806
_journal_page_last 19819
_journal_paper_doi 10.1039/d5sc04192a
_journal_volume 16
_journal_year 2025
_chemical_formula_sum 'C72 H94 Dy2 N4 O18 P4 S4'
_chemical_formula_weight 1880.63
_space_group_crystal_system triclinic
_space_group_IT_number 2
_space_group_name_Hall '-P 1'
_space_group_name_H-M_alt 'P -1'
_atom_sites_solution_hydrogens mixed
_audit_creation_method SHELXL-2018/3
_audit_update_record
;
2025-06-04 deposited with the CCDC.	2025-09-15 downloaded from the CCDC.
;
_cell_angle_alpha 76.572(2)
_cell_angle_beta 78.797(2)
_cell_angle_gamma 72.220(2)
_cell_formula_units_Z 1
_cell_length_a 11.5836(7)
_cell_length_b 12.1600(6)
_cell_length_c 15.5974(7)
_cell_measurement_reflns_used 7280
_cell_measurement_temperature 193(2)
_cell_measurement_theta_max 27.5
_cell_measurement_theta_min 2.3
_cell_volume 2016.73(18)
_computing_structure_refinement 'SHELXL-2018/3 (Sheldrick, 2018)'
_computing_structure_solution 'SHELXT 2018/2 (Sheldrick, 2018)'
_diffrn_ambient_temperature 193(2)
_diffrn_measured_fraction_theta_full 0.991
_diffrn_measured_fraction_theta_max 0.991
_diffrn_measurement_device_type 'Bruker APEX-II CCD'
_diffrn_measurement_method '\f and \w scans'
_diffrn_radiation_type MoK\a
_diffrn_radiation_wavelength 0.71073
_diffrn_reflns_av_R_equivalents 0.0473
_diffrn_reflns_av_unetI/netI 0.0662
_diffrn_reflns_Laue_measured_fraction_full 0.991
_diffrn_reflns_Laue_measured_fraction_max 0.991
_diffrn_reflns_limit_h_max 12
_diffrn_reflns_limit_h_min -13
_diffrn_reflns_limit_k_max 13
_diffrn_reflns_limit_k_min -14
_diffrn_reflns_limit_l_max 16
_diffrn_reflns_limit_l_min -18
_diffrn_reflns_number 14785
_diffrn_reflns_point_group_measured_fraction_full 0.991
_diffrn_reflns_point_group_measured_fraction_max 0.991
_diffrn_reflns_theta_full 25.027
_diffrn_reflns_theta_max 25.027
_diffrn_reflns_theta_min 1.863
_diffrn_standards_number 0
_exptl_absorpt_coefficient_mu 2.088
_exptl_absorpt_correction_T_max 0.7456
_exptl_absorpt_correction_T_min 0.6011
_exptl_absorpt_correction_type none
_exptl_crystal_colour yellow
_exptl_crystal_density_diffrn 1.548
_exptl_crystal_description block
_exptl_crystal_F_000 954
_exptl_crystal_size_max 0.08
_exptl_crystal_size_mid 0.04
_exptl_crystal_size_min 0.02
_refine_diff_density_max 0.751
_refine_diff_density_min -0.769
_refine_diff_density_rms 0.118
_refine_ls_extinction_method none
_refine_ls_goodness_of_fit_ref 1.078
_refine_ls_hydrogen_treatment constr
_refine_ls_matrix_type full
_refine_ls_number_parameters 522
_refine_ls_number_reflns 7070
_refine_ls_number_restraints 135
_refine_ls_restrained_S_all 1.108
_refine_ls_R_factor_all 0.0552
_refine_ls_R_factor_gt 0.0423
_refine_ls_shift/su_max 0.010
_refine_ls_shift/su_mean 0.000
_refine_ls_structure_factor_coef Fsqd
_refine_ls_weighting_details 'w=1/[\s^2^(Fo^2^)+(0.0136P)^2^+5.4541P] where P=(Fo^2^+2Fc^2^)/3'
_refine_ls_weighting_scheme calc
_refine_ls_wR_factor_gt 0.0841
_refine_ls_wR_factor_ref 0.0916
_reflns_Friedel_coverage 0.000
_reflns_number_gt 6127
_reflns_number_total 7070
_reflns_threshold_expression 'I > 2\s(I)'
_cod_data_source_file d5sc04192a2.cif
_cod_data_source_block 1UV
_cod_depositor_comments 'Adding full bibliography for 1575819--1575822.cif.'
_cod_original_cell_volume 2016.74(18)
_cod_database_code 1575822
_shelx_shelxl_version_number 2018/3
_shelx_space_group_comment
;
The symmetry employed for this shelxl refinement is uniquely defined
by the following loop, which should always be used as a source of
symmetry information in preference to the above space-group names.
They are only intended as comments.
;

loop_
_space_group_symop_operation_xyz
'x, y, z'
'-x, -y, -z'

loop_
_atom_site_label
_atom_site_type_symbol
_atom_site_fract_x
_atom_site_fract_y
_atom_site_fract_z
_atom_site_U_iso_or_equiv
_atom_site_adp_type
_atom_site_occupancy
_atom_site_site_symmetry_order
_atom_site_calc_flag
_atom_site_refinement_flags_posn
_atom_site_refinement_flags_adp
_atom_site_refinement_flags_occupancy
_atom_site_disorder_assembly
_atom_site_disorder_group
Dy1 Dy 0.36605(2) 0.43013(2) 0.55165(2) 0.02414(8) Uani 1 1 d . . . . .
P1 P 0.43221(15) 0.34062(13) 0.79032(9) 0.0348(4) Uani 1 1 d . . . . .
S1 S 0.1084(2) 0.1932(2) 0.75193(13) 0.0727(7) Uani 1 1 d . . . . .
S2 S 0.3768(9) 0.2132(12) 0.3002(9) 0.077(3) Uani 0.4 1 d D . P A 1
C21 C 0.378(3) 0.284(3) 0.377(2) 0.036(8) Uani 0.4 1 d D U P A 1
S2' S 0.4330(6) 0.1999(7) 0.2981(5) 0.0614(17) Uani 0.6 1 d D . P A 2
C21' C 0.409(2) 0.277(2) 0.3752(14) 0.034(5) Uani 0.6 1 d D U P A 2
O1 O 0.3973(4) 0.3807(3) 0.6995(2) 0.0379(10) Uani 1 1 d . . . . .
O2 O 0.5522(4) 0.3660(3) 0.8001(3) 0.0501(12) Uani 1 1 d . . . . .
O3 O 0.3270(5) 0.4076(4) 0.8546(3) 0.0538(13) Uani 1 1 d . . . . .
O4 O 0.2204(3) 0.5709(3) 0.4365(2) 0.0343(9) Uani 1 1 d . . . . .
O5 O 0.4283(3) 0.5891(3) 0.4651(2) 0.0260(8) Uani 1 1 d . . . . .
O6 O 0.4955(3) 0.7845(3) 0.4187(2) 0.0337(9) Uani 1 1 d . . . . .
N1 N 0.2099(5) 0.3314(4) 0.6078(3) 0.0427(13) Uani 1 1 d . . . . .
N2 N 0.3857(5) 0.3350(4) 0.4289(3) 0.0366(12) Uani 1 1 d D . . . .
C1 C 0.4614(6) 0.1833(5) 0.8202(3) 0.0352(14) Uani 1 1 d . . . . .
H1A H 0.393649 0.164389 0.801749 0.042 Uiso 1 1 calc R U . . .
H1B H 0.536211 0.150611 0.780932 0.042 Uiso 1 1 calc R U . . .
C2 C 0.4782(6) 0.1093(5) 0.9149(3) 0.0340(14) Uani 1 1 d . . . . .
C3 C 0.5860(6) 0.1212(5) 0.9521(4) 0.0368(14) Uani 1 1 d . . . . .
C4 C 0.6867(6) 0.1527(5) 0.8998(4) 0.0436(16) Uani 1 1 d . . . . .
H4 H 0.688712 0.172106 0.836973 0.052 Uiso 1 1 calc R U . . .
C5 C 0.7832(7) 0.1562(6) 0.9369(5) 0.0573(19) Uani 1 1 d . . . . .
H5 H 0.850400 0.179121 0.899676 0.069 Uiso 1 1 calc R U . . .
C6 C 0.7839(7) 0.1268(6) 1.0279(5) 0.062(2) Uani 1 1 d . . . . .
H6 H 0.850070 0.131118 1.053470 0.074 Uiso 1 1 calc R U . . .
C7 C 0.6869(7) 0.0908(5) 1.0812(4) 0.0499(18) Uani 1 1 d . . . . .
H7 H 0.686294 0.070181 1.143830 0.060 Uiso 1 1 calc R U . . .
C8 C 0.5906(6) 0.0849(5) 1.0433(4) 0.0382(15) Uani 1 1 d . . . . .
C9 C 0.4932(6) 0.0301(5) 1.0969(4) 0.0367(14) Uani 1 1 d . . . . .
H9 H 0.493008 0.028602 1.158751 0.044 Uiso 1 1 d R U . . .
C10 C 0.3703(6) 0.1020(5) 1.0705(4) 0.0399(15) Uani 1 1 d . . . . .
C11 C 0.2671(7) 0.1258(5) 1.1331(4) 0.0492(18) Uani 1 1 d . . . . .
H11 H 0.275091 0.104168 1.194658 0.059 Uiso 1 1 calc R U . . .
C12 C 0.1542(7) 0.1801(6) 1.1067(4) 0.058(2) Uani 1 1 d . . . . .
H12 H 0.084070 0.196271 1.149855 0.070 Uiso 1 1 calc R U . . .
C13 C 0.1423(7) 0.2114(6) 1.0167(5) 0.0541(18) Uani 1 1 d . . . . .
H13 H 0.063736 0.246298 0.998080 0.065 Uiso 1 1 calc R U . . .
C14 C 0.2454(6) 0.1915(5) 0.9544(4) 0.0437(16) Uani 1 1 d . . . . .
H14 H 0.237073 0.214150 0.892903 0.052 Uiso 1 1 calc R U . . .
C15 C 0.3605(6) 0.1391(5) 0.9802(4) 0.0355(14) Uani 1 1 d . . . . .
C16 C 0.5815(7) 0.4766(6) 0.7594(4) 0.0512(18) Uani 1 1 d . . . . .
H16A H 0.510235 0.544010 0.770445 0.061 Uiso 1 1 calc R U . . .
H16B H 0.604560 0.481529 0.694386 0.061 Uiso 1 1 calc R U . . .
C17 C 0.6857(10) 0.4781(9) 0.8011(7) 0.119(4) Uani 1 1 d . . . . .
H17A H 0.718764 0.543422 0.768312 0.178 Uiso 1 1 calc R U . . .
H17B H 0.749677 0.403780 0.799532 0.178 Uiso 1 1 calc R U . . .
H17C H 0.657468 0.488009 0.862978 0.178 Uiso 1 1 calc R U . . .
C18 C 0.3436(9) 0.4291(7) 0.9393(5) 0.077(3) Uani 1 1 d . . . . .
H18A H 0.430514 0.396471 0.948926 0.093 Uiso 1 1 calc R U . . .
H18B H 0.293426 0.390572 0.988938 0.093 Uiso 1 1 calc R U . . .
C19 C 0.3046(11) 0.5601(7) 0.9357(6) 0.113(4) Uani 1 1 d . . . . .
H19A H 0.358293 0.596821 0.888922 0.170 Uiso 1 1 calc R U . . .
H19B H 0.310232 0.576539 0.993182 0.170 Uiso 1 1 calc R U . . .
H19C H 0.220000 0.592179 0.922804 0.170 Uiso 1 1 calc R U . . .
C20 C 0.1688(5) 0.2746(5) 0.6676(4) 0.0403(15) Uani 1 1 d . . . . .
C22 C 0.1140(6) 0.5544(6) 0.4172(5) 0.0577(19) Uani 1 1 d . . . . .
H22A H 0.112576 0.472520 0.439836 0.087 Uiso 1 1 calc R U . . .
H22B H 0.113321 0.572525 0.352676 0.087 Uiso 1 1 calc R U . . .
H22C H 0.041876 0.606598 0.445609 0.087 Uiso 1 1 calc R U . . .
C23 C 0.3504(5) 0.6860(4) 0.4265(3) 0.0253(12) Uani 1 1 d . . . . .
C24 C 0.2385(5) 0.6817(5) 0.4089(3) 0.0309(13) Uani 1 1 d . . . . .
C25 C 0.1592(6) 0.7796(5) 0.3680(4) 0.0397(14) Uani 1 1 d . . . . .
H25 H 0.083738 0.775425 0.355417 0.048 Uiso 1 1 calc R U . . .
C26 C 0.1907(6) 0.8850(5) 0.3451(4) 0.0403(15) Uani 1 1 d . . . . .
H26 H 0.135512 0.953273 0.317338 0.048 Uiso 1 1 calc R U . . .
C27 C 0.2999(5) 0.8928(5) 0.3616(4) 0.0354(14) Uani 1 1 d . . . . .
H27 H 0.319900 0.965740 0.345943 0.042 Uiso 1 1 calc R U . . .
C28 C 0.3802(5) 0.7929(4) 0.4015(3) 0.0275(12) Uani 1 1 d . . . . .
C29 C 0.5258(6) 0.8913(5) 0.4139(4) 0.0428(15) Uani 1 1 d . . . . .
H29A H 0.461419 0.941556 0.449750 0.064 Uiso 1 1 calc R U . . .
H29B H 0.532811 0.932244 0.351845 0.064 Uiso 1 1 calc R U . . .
H29C H 0.603824 0.873553 0.436641 0.064 Uiso 1 1 calc R U . . .
P2 P 0.12029(17) 0.66197(16) 0.65193(13) 0.0539(5) Uani 1 1 d D U . . .
O7 O 0.2288(4) 0.5780(3) 0.6160(3) 0.0405(10) Uani 1 1 d . . . . .
C30 C 0.1388(12) 0.8029(11) 0.6339(10) 0.089(3) Uani 0.65 1 d D U P B 1
H30A H 0.145444 0.835638 0.569349 0.107 Uiso 0.65 1 calc R U P B 1
H30B H 0.066263 0.854534 0.663808 0.107 Uiso 0.65 1 calc R U P B 1
C31 C 0.2533(15) 0.8004(13) 0.6696(11) 0.098(3) Uani 0.65 1 d D U P B 1
H31A H 0.324190 0.751075 0.636488 0.117 Uiso 0.65 1 calc R U P B 1
H31B H 0.247879 0.759250 0.732402 0.117 Uiso 0.65 1 calc R U P B 1
C32 C 0.2827(16) 0.9153(13) 0.6670(12) 0.120(4) Uani 0.65 1 d D U P B 1
H32A H 0.358722 0.898313 0.692349 0.180 Uiso 0.65 1 calc R U P B 1
H32B H 0.292519 0.956613 0.605266 0.180 Uiso 0.65 1 calc R U P B 1
H32C H 0.215754 0.964836 0.701750 0.180 Uiso 0.65 1 calc R U P B 1
O8 O 0.0199(6) 0.6828(6) 0.5935(5) 0.059(2) Uani 0.65 1 d D U P B 1
C33 C -0.1051(10) 0.7649(10) 0.6044(7) 0.076(4) Uani 0.65 1 d D U P B 1
H33A H -0.114150 0.801847 0.656441 0.092 Uiso 0.65 1 calc R U P B 1
H33B H -0.166302 0.719618 0.616424 0.092 Uiso 0.65 1 calc R U P B 1
C34 C -0.1317(9) 0.8627(9) 0.5212(8) 0.060(3) Uani 0.65 1 d D U P B 1
H34A H -0.214643 0.914038 0.531766 0.089 Uiso 0.65 1 calc R U P B 1
H34B H -0.072512 0.909024 0.509662 0.089 Uiso 0.65 1 calc R U P B 1
H34C H -0.124679 0.826772 0.469633 0.089 Uiso 0.65 1 calc R U P B 1
O9 O 0.0698(7) 0.6327(6) 0.7475(4) 0.0539(19) Uani 0.65 1 d D U P B 1
C35 C 0.0433(10) 0.5157(9) 0.7733(6) 0.056(3) Uani 0.65 1 d D U P B 1
H35A H 0.122166 0.453843 0.773478 0.067 Uiso 0.65 1 calc R U P B 1
H35B H 0.000711 0.507225 0.727011 0.067 Uiso 0.65 1 calc R U P B 1
C36 C -0.0346(13) 0.4927(11) 0.8644(6) 0.083(4) Uani 0.65 1 d D U P B 1
H36A H -0.046496 0.414041 0.874770 0.125 Uiso 0.65 1 calc R U P B 1
H36B H 0.007532 0.497994 0.911428 0.125 Uiso 0.65 1 calc R U P B 1
H36C H -0.114284 0.551535 0.864823 0.125 Uiso 0.65 1 calc R U P B 1
C30' C 0.017(2) 0.594(2) 0.7261(12) 0.085(3) Uiso 0.35 1 d D U P B 2
H30C H -0.061933 0.654778 0.734461 0.103 Uiso 0.35 1 calc R U P B 2
H30D H 0.002420 0.535680 0.697716 0.103 Uiso 0.35 1 calc R U P B 2
C31' C 0.053(2) 0.533(2) 0.8177(14) 0.085(3) Uiso 0.35 1 d D U P B 2
H31C H 0.114286 0.457273 0.809759 0.103 Uiso 0.35 1 calc R U P B 2
H31D H 0.097241 0.580977 0.834881 0.103 Uiso 0.35 1 calc R U P B 2
C32' C -0.038(3) 0.505(3) 0.8979(12) 0.085(3) Uiso 0.35 1 d D U P B 2
H32D H -0.012717 0.514069 0.951644 0.128 Uiso 0.35 1 calc R U P B 2
H32E H -0.041497 0.423832 0.904142 0.128 Uiso 0.35 1 calc R U P B 2
H32F H -0.119235 0.558842 0.889697 0.128 Uiso 0.35 1 calc R U P B 2
O8' O 0.1374(15) 0.7330(13) 0.7145(9) 0.085(3) Uiso 0.35 1 d D U P B 2
C33' C 0.241(2) 0.786(3) 0.7001(16) 0.085(3) Uiso 0.35 1 d D U P B 2
H33C H 0.318088 0.722552 0.694189 0.103 Uiso 0.35 1 calc R U P B 2
H33D H 0.239057 0.816080 0.754377 0.103 Uiso 0.35 1 calc R U P B 2
C34' C 0.247(2) 0.8877(19) 0.6187(15) 0.085(3) Uiso 0.35 1 d D U P B 2
H34D H 0.331701 0.893230 0.602402 0.128 Uiso 0.35 1 calc R U P B 2
H34E H 0.194010 0.961987 0.634315 0.128 Uiso 0.35 1 calc R U P B 2
H34F H 0.220157 0.871561 0.568332 0.128 Uiso 0.35 1 calc R U P B 2
O9' O 0.0457(15) 0.7392(15) 0.5802(10) 0.085(3) Uiso 0.35 1 d D U P B 2
C35' C -0.067(2) 0.836(2) 0.5811(17) 0.085(3) Uiso 0.35 1 d D U P B 2
H35C H -0.044122 0.910262 0.560238 0.103 Uiso 0.35 1 calc R U P B 2
H35D H -0.105485 0.834459 0.643724 0.103 Uiso 0.35 1 calc R U P B 2
C36' C -0.1678(19) 0.840(3) 0.526(2) 0.085(3) Uiso 0.35 1 d D U P B 2
H36D H -0.248783 0.865562 0.559440 0.128 Uiso 0.35 1 calc R U P B 2
H36E H -0.156252 0.761073 0.513832 0.128 Uiso 0.35 1 calc R U P B 2
H36F H -0.161317 0.894762 0.469373 0.128 Uiso 0.35 1 calc R U P B 2

loop_
_atom_site_aniso_label
_atom_site_aniso_U_11
_atom_site_aniso_U_22
_atom_site_aniso_U_33
_atom_site_aniso_U_23
_atom_site_aniso_U_13
_atom_site_aniso_U_12
Dy1 0.02233(14) 0.02543(14) 0.02391(14) 0.00155(9) -0.00320(9) -0.00991(10)
P1 0.0495(10) 0.0304(8) 0.0207(8) 0.0030(6) -0.0051(7) -0.0110(7)
S1 0.0797(15) 0.0996(16) 0.0508(11) 0.0244(11) -0.0231(10) -0.0614(13)
S2 0.115(9) 0.057(5) 0.066(5) -0.027(3) -0.027(7) -0.013(7)
C21 0.031(12) 0.035(10) 0.036(10) 0.004(7) -0.001(7) -0.008(8)
S2' 0.091(5) 0.042(3) 0.052(2) -0.0200(19) 0.000(3) -0.014(3)
C21' 0.032(9) 0.023(6) 0.044(7) -0.001(5) -0.005(6) -0.008(6)
O1 0.050(3) 0.036(2) 0.023(2) 0.0018(16) -0.0046(18) -0.0104(19)
O2 0.064(3) 0.037(2) 0.052(3) 0.015(2) -0.027(2) -0.023(2)
O3 0.083(4) 0.039(2) 0.032(2) -0.0067(19) 0.004(2) -0.013(2)
O4 0.028(2) 0.032(2) 0.045(2) 0.0034(17) -0.0127(18) -0.0129(17)
O5 0.022(2) 0.0252(19) 0.029(2) 0.0068(15) -0.0074(15) -0.0103(16)
O6 0.032(2) 0.027(2) 0.041(2) 0.0009(17) -0.0082(17) -0.0108(17)
N1 0.035(3) 0.049(3) 0.051(3) -0.007(3) 0.002(2) -0.027(3)
N2 0.048(3) 0.031(3) 0.032(3) -0.003(2) -0.006(2) -0.014(2)
C1 0.048(4) 0.031(3) 0.024(3) 0.002(2) -0.006(3) -0.011(3)
C2 0.051(4) 0.025(3) 0.027(3) 0.004(2) -0.009(3) -0.015(3)
C3 0.054(4) 0.027(3) 0.029(3) 0.000(2) -0.008(3) -0.013(3)
C4 0.050(4) 0.039(3) 0.039(4) 0.008(3) -0.015(3) -0.012(3)
C5 0.056(5) 0.051(4) 0.060(5) 0.005(3) -0.011(4) -0.017(4)
C6 0.064(5) 0.054(4) 0.076(5) 0.003(4) -0.033(4) -0.026(4)
C7 0.072(5) 0.046(4) 0.039(4) 0.002(3) -0.030(3) -0.021(4)
C8 0.059(4) 0.029(3) 0.029(3) 0.000(2) -0.011(3) -0.017(3)
C9 0.055(4) 0.030(3) 0.023(3) -0.003(2) -0.011(3) -0.006(3)
C10 0.062(4) 0.031(3) 0.028(3) -0.003(2) -0.003(3) -0.017(3)
C11 0.067(5) 0.042(4) 0.027(3) -0.002(3) 0.000(3) -0.006(3)
C12 0.066(5) 0.045(4) 0.045(4) -0.005(3) 0.014(4) -0.005(4)
C13 0.053(5) 0.045(4) 0.054(4) 0.001(3) -0.002(3) -0.009(3)
C14 0.059(5) 0.039(3) 0.032(3) 0.006(3) -0.005(3) -0.021(3)
C15 0.050(4) 0.025(3) 0.029(3) 0.000(2) -0.004(3) -0.012(3)
C16 0.072(5) 0.043(4) 0.042(4) 0.006(3) -0.012(3) -0.027(4)
C17 0.164(11) 0.097(7) 0.130(9) 0.043(6) -0.094(8) -0.088(8)
C18 0.136(9) 0.063(5) 0.034(4) -0.017(3) 0.004(4) -0.032(5)
C19 0.209(13) 0.065(6) 0.067(6) -0.033(5) 0.027(7) -0.051(7)
C20 0.030(3) 0.049(4) 0.049(4) -0.004(3) -0.013(3) -0.020(3)
C22 0.044(4) 0.055(4) 0.079(5) 0.007(4) -0.027(4) -0.025(4)
C23 0.025(3) 0.022(3) 0.025(3) 0.000(2) -0.007(2) -0.002(2)
C24 0.035(3) 0.027(3) 0.027(3) 0.001(2) -0.005(2) -0.008(2)
C25 0.031(3) 0.045(4) 0.043(4) -0.006(3) -0.011(3) -0.009(3)
C26 0.037(4) 0.035(3) 0.039(4) 0.001(3) -0.013(3) 0.004(3)
C27 0.039(4) 0.027(3) 0.033(3) -0.001(2) -0.002(3) -0.003(3)
C28 0.031(3) 0.024(3) 0.026(3) -0.004(2) 0.001(2) -0.007(2)
C29 0.054(4) 0.024(3) 0.056(4) -0.005(3) -0.012(3) -0.015(3)
P2 0.0439(11) 0.0499(11) 0.0660(13) -0.0246(9) 0.0081(9) -0.0092(9)
O7 0.035(2) 0.036(2) 0.040(2) -0.0026(18) 0.0015(18) -0.0028(19)
C30 0.091(5) 0.077(4) 0.103(5) -0.033(4) -0.007(4) -0.021(4)
C31 0.102(6) 0.089(5) 0.112(6) -0.034(5) -0.012(5) -0.030(5)
C32 0.144(9) 0.101(7) 0.133(9) -0.037(7) -0.024(8) -0.043(7)
O8 0.037(4) 0.057(4) 0.073(5) -0.015(4) -0.003(4) 0.001(3)
C33 0.052(6) 0.073(6) 0.094(7) -0.016(5) -0.005(5) -0.004(5)
C34 0.030(6) 0.071(7) 0.078(7) -0.032(6) -0.029(6) 0.014(5)
O9 0.050(4) 0.063(4) 0.057(4) -0.030(3) 0.009(3) -0.023(3)
C35 0.062(6) 0.060(6) 0.053(5) -0.015(5) -0.016(5) -0.018(5)
C36 0.084(9) 0.114(9) 0.046(6) -0.047(6) -0.005(6) 0.004(7)

loop_
_atom_type_symbol
_atom_type_description
_atom_type_scat_dispersion_real
_atom_type_scat_dispersion_imag
_atom_type_scat_source
C C 0.0033 0.0016 'International Tables Vol C Tables 4.2.6.8 and 6.1.1.4'
H H 0.0000 0.0000 'International Tables Vol C Tables 4.2.6.8 and 6.1.1.4'
Dy Dy -0.1892 4.4098 'International Tables Vol C Tables 4.2.6.8 and 6.1.1.4'
N N 0.0061 0.0033 'International Tables Vol C Tables 4.2.6.8 and 6.1.1.4'
O O 0.0106 0.0060 'International Tables Vol C Tables 4.2.6.8 and 6.1.1.4'
P P 0.1023 0.0942 'International Tables Vol C Tables 4.2.6.8 and 6.1.1.4'
S S 0.1246 0.1234 'International Tables Vol C Tables 4.2.6.8 and 6.1.1.4'

loop_
_geom_angle_atom_site_label_1
_geom_angle_atom_site_label_2
_geom_angle_atom_site_label_3
_geom_angle
_geom_angle_site_symmetry_1
_geom_angle_site_symmetry_3
_geom_angle_publ_flag
O7 Dy1 O5 120.57(14) . 2_666 ?
O7 Dy1 O5 80.47(13) . . ?
O5 Dy1 O5 64.63(14) 2_666 . ?
O7 Dy1 O1 75.47(14) . . ?
O5 Dy1 O1 80.23(13) 2_666 . ?
O5 Dy1 O1 117.63(13) . . ?
O7 Dy1 N1 83.18(16) . . ?
O5 Dy1 N1 144.99(15) 2_666 . ?
O5 Dy1 N1 149.86(16) . . ?
O1 Dy1 N1 81.99(16) . . ?
O7 Dy1 N2 138.46(16) . . ?
O5 Dy1 N2 92.81(15) 2_666 . ?
O5 Dy1 N2 94.47(14) . . ?
O1 Dy1 N2 139.02(14) . . ?
N1 Dy1 N2 81.31(17) . . ?
O7 Dy1 O6 144.97(12) . 2_666 ?
O5 Dy1 O6 64.52(11) 2_666 2_666 ?
O5 Dy1 O6 125.25(12) . 2_666 ?
O1 Dy1 O6 71.40(13) . 2_666 ?
N1 Dy1 O6 81.30(15) . 2_666 ?
N2 Dy1 O6 69.24(14) . 2_666 ?
O7 Dy1 O4 69.95(13) . . ?
O5 Dy1 O4 123.45(11) 2_666 . ?
O5 Dy1 O4 63.29(11) . . ?
O1 Dy1 O4 144.76(13) . . ?
N1 Dy1 O4 87.36(15) . . ?
N2 Dy1 O4 71.05(14) . . ?
O6 Dy1 O4 139.88(12) 2_666 . ?
O7 Dy1 Dy1 101.60(10) . 2_666 ?
O5 Dy1 Dy1 32.48(8) 2_666 2_666 ?
O5 Dy1 Dy1 32.15(8) . 2_666 ?
O1 Dy1 Dy1 100.12(10) . 2_666 ?
N1 Dy1 Dy1 175.10(12) . 2_666 ?
N2 Dy1 Dy1 94.31(11) . 2_666 ?
O6 Dy1 Dy1 95.14(8) 2_666 2_666 ?
O4 Dy1 Dy1 93.30(8) . 2_666 ?
O1 P1 O2 114.0(2) . . ?
O1 P1 O3 107.9(2) . . ?
O2 P1 O3 107.3(3) . . ?
O1 P1 C1 109.5(2) . . ?
O2 P1 C1 105.1(3) . . ?
O3 P1 C1 113.2(2) . . ?
N2 C21 S2 176(3) . . ?
N2 C21' S2' 176(2) . . ?
P1 O1 Dy1 173.1(3) . . ?
C16 O2 P1 123.0(4) . . ?
C18 O3 P1 124.2(5) . . ?
C24 O4 C22 117.7(5) . . ?
C24 O4 Dy1 113.8(3) . . ?
C22 O4 Dy1 126.9(3) . . ?
C23 O5 Dy1 121.8(3) . 2_666 ?
C23 O5 Dy1 122.9(3) . . ?
Dy1 O5 Dy1 115.37(14) 2_666 . ?
C28 O6 C29 117.6(4) . . ?
C28 O6 Dy1 113.8(3) . 2_666 ?
C29 O6 Dy1 128.5(3) . 2_666 ?
C20 N1 Dy1 145.8(5) . . ?
C21' N2 Dy1 170.0(13) . . ?
C21 N2 Dy1 168.8(18) . . ?
C2 C1 P1 125.6(4) . . ?
C3 C2 C15 109.9(5) . . ?
C3 C2 C1 113.3(5) . . ?
C15 C2 C1 111.4(5) . . ?
C3 C2 C9 108.5(5) . 2_657 ?
C15 C2 C9 108.5(4) . 2_657 ?
C1 C2 C9 105.0(4) . 2_657 ?
C4 C3 C8 117.5(6) . . ?
C4 C3 C2 124.1(5) . . ?
C8 C3 C2 117.9(5) . . ?
C5 C4 C3 121.3(6) . . ?
C4 C5 C6 120.8(7) . . ?
C5 C6 C7 119.0(7) . . ?
C6 C7 C8 120.1(6) . . ?
C7 C8 C3 121.0(6) . . ?
C7 C8 C9 121.7(5) . . ?
C3 C8 C9 117.2(6) . . ?
C8 C9 C10 109.7(5) . . ?
C8 C9 C2 111.3(5) . 2_657 ?
C10 C9 C2 111.1(5) . 2_657 ?
C11 C10 C15 120.1(6) . . ?
C11 C10 C9 121.9(5) . . ?
C15 C10 C9 117.9(5) . . ?
C12 C11 C10 120.6(6) . . ?
C11 C12 C13 119.8(6) . . ?
C14 C13 C12 119.7(7) . . ?
C13 C14 C15 121.0(6) . . ?
C14 C15 C10 118.6(6) . . ?
C14 C15 C2 123.8(5) . . ?
C10 C15 C2 117.3(5) . . ?
O2 C16 C17 106.5(5) . . ?
O3 C18 C19 108.0(7) . . ?
N1 C20 S1 178.9(6) . . ?
O5 C23 C24 120.6(5) . . ?
O5 C23 C28 121.0(5) . . ?
C24 C23 C28 118.4(5) . . ?
C25 C24 O4 126.1(5) . . ?
C25 C24 C23 121.2(5) . . ?
O4 C24 C23 112.7(5) . . ?
C24 C25 C26 118.9(6) . . ?
C27 C26 C25 121.6(5) . . ?
C26 C27 C28 118.9(5) . . ?
O6 C28 C27 126.2(5) . . ?
O6 C28 C23 112.9(4) . . ?
C27 C28 C23 120.9(5) . . ?
O7 P2 O9 118.4(3) . . ?
O7 P2 O9' 111.9(8) . . ?
O7 P2 O8' 117.8(7) . . ?
O9' P2 O8' 111.6(10) . . ?
O7 P2 O8 107.1(3) . . ?
O9 P2 O8 109.2(4) . . ?
O7 P2 C30 112.6(5) . . ?
O9 P2 C30 107.3(6) . . ?
O8 P2 C30 100.8(5) . . ?
O7 P2 C30' 113.2(10) . . ?
O9' P2 C30' 103.7(11) . . ?
O8' P2 C30' 96.9(10) . . ?
P2 O7 Dy1 166.9(3) . . ?
C31 C30 P2 110.8(9) . . ?
C30 C31 C32 119.8(11) . . ?
C33 O8 P2 125.5(7) . . ?
O8 C33 C34 112.8(7) . . ?
P2 O9 C35 114.2(5) . . ?
O9 C35 C36 116.1(7) . . ?
C31' C30' P2 117.1(16) . . ?
C32' C31' C30' 123.2(14) . . ?
C33' O8' P2 123.6(16) . . ?
O8' C33' C34' 117.8(11) . . ?
C35' O9' P2 133.2(17) . . ?
O9' C35' C36' 119.1(18) . . ?

loop_
_geom_bond_atom_site_label_1
_geom_bond_atom_site_label_2
_geom_bond_distance
_geom_bond_site_symmetry_2
_geom_bond_publ_flag
Dy1 O7 2.289(4) . ?
Dy1 O5 2.290(3) 2_666 ?
Dy1 O5 2.311(3) . ?
Dy1 O1 2.314(4) . ?
Dy1 N1 2.388(5) . ?
Dy1 N2 2.398(5) . ?
Dy1 O6 2.601(4) 2_666 ?
Dy1 O4 2.643(4) . ?
Dy1 Dy1 3.8884(5) 2_666 ?
P1 O1 1.480(4) . ?
P1 O2 1.554(5) . ?
P1 O3 1.566(4) . ?
P1 C1 1.801(5) . ?
S1 C20 1.631(6) . ?
S2 C21 1.627(10) . ?
C21 N2 1.166(11) . ?
S2' C21' 1.622(9) . ?
C21' N2 1.161(9) . ?
O2 C16 1.458(7) . ?
O3 C18 1.463(8) . ?
O4 C24 1.384(6) . ?
O4 C22 1.405(7) . ?
O5 C23 1.341(6) . ?
O6 C28 1.382(6) . ?
O6 C29 1.428(6) . ?
N1 C20 1.142(7) . ?
C1 C2 1.555(7) . ?
C2 C3 1.533(8) . ?
C2 C15 1.536(8) . ?
C2 C9 1.672(7) 2_657 ?
C3 C4 1.389(8) . ?
C3 C8 1.396(8) . ?
C4 C5 1.372(9) . ?
C5 C6 1.381(10) . ?
C6 C7 1.383(10) . ?
C7 C8 1.387(9) . ?
C8 C9 1.500(8) . ?
C9 C10 1.503(8) . ?
C10 C11 1.389(8) . ?
C10 C15 1.391(8) . ?
C11 C12 1.368(10) . ?
C12 C13 1.389(9) . ?
C13 C14 1.382(9) . ?
C14 C15 1.385(9) . ?
C16 C17 1.484(10) . ?
C18 C19 1.509(10) . ?
C23 C24 1.394(8) . ?
C23 C28 1.395(7) . ?
C24 C25 1.370(8) . ?
C25 C26 1.387(8) . ?
C26 C27 1.374(8) . ?
C27 C28 1.383(7) . ?
P2 O7 1.465(4) . ?
P2 O9 1.494(6) . ?
P2 O9' 1.507(8) . ?
P2 O8' 1.520(8) . ?
P2 O8 1.540(6) . ?
P2 C30 1.743(11) . ?
P2 C30' 1.753(13) . ?
C30 C31 1.524(10) . ?
C31 C32 1.527(8) . ?
O8 C33 1.491(9) . ?
C33 C34 1.551(7) . ?
O9 C35 1.495(9) . ?
C35 C36 1.543(7) . ?
C30' C31' 1.525(11) . ?
C31' C32' 1.520(11) . ?
O8' C33' 1.487(11) . ?
C33' C34' 1.560(10) . ?
O9' C35' 1.47(3) . ?
C35' C36' 1.559(10) . ?
